data_7225222
loop_
_publ_author_name
'Ramesh, A. B.'
'Pavankumar, C. S.'
'Sandhya, Nagarakere C.'
'Kumara, M. N.'
'Kempegowda, Mantelingu'
'Rangappa, Kanchugarakoppal S.'

_publ_section_title
;
 Tandem Approach for the Synthesis of 3-Sulfenylimidazo[1,5-a]pyridines
 from Dithioesters
;
_journal_name_full 'RSC Adv.'
_journal_paper_doi 10.1039/C6RA03771B
_journal_year 2016
_chemical_formula_sum 'C19 H13 N3 O2 S'
_chemical_formula_weight 347.38
_chemical_name_systematic
; 
 ? 
;
_space_group_IT_number 14
_symmetry_cell_setting monoclinic
_symmetry_space_group_name_Hall '-P 2ybc'
_symmetry_space_group_name_H-M 'P 1 21/c 1'
_atom_sites_solution_hydrogens geom
_atom_sites_solution_primary direct
_atom_sites_solution_secondary difmap
_audit_creation_method SHELXL-97
_audit_update_record
;
2016-02-04 deposited with the CCDC.
2016-05-11 downloaded from the CCDC.
;
_cell_angle_alpha 90.00
_cell_angle_beta 98.565(4)
_cell_angle_gamma 90.00
_cell_formula_units_Z 4
_cell_length_a 9.6224(12)
_cell_length_b 14.7044(19)
_cell_length_c 11.8502(16)
_cell_measurement_reflns_used 2729
_cell_measurement_temperature 296(2)
_cell_measurement_theta_max 64.53
_cell_measurement_theta_min 4.65
_cell_volume 1658.0(4)
_computing_structure_refinement 'SHELXL-97 (Sheldrick, 1997)'
_computing_structure_solution 'SHELXS-97 (Sheldrick, 1990)'
_diffrn_ambient_temperature 296(2)
_diffrn_measured_fraction_theta_full 0.981
_diffrn_measured_fraction_theta_max 0.981
_diffrn_measurement_device_type 'Bruker X8 Proteum'
_diffrn_measurement_method '\\\f and \\\w scans'
_diffrn_radiation_monochromator graphite
_diffrn_radiation_source 'fine-focus sealed tube'
_diffrn_radiation_type CuK\a
_diffrn_radiation_wavelength 1.54178
_diffrn_reflns_av_R_equivalents 0.0399
_diffrn_reflns_av_sigmaI/netI 0.0324
_diffrn_reflns_limit_h_max 11
_diffrn_reflns_limit_h_min -11
_diffrn_reflns_limit_k_max 17
_diffrn_reflns_limit_k_min -16
_diffrn_reflns_limit_l_max 13
_diffrn_reflns_limit_l_min -13
_diffrn_reflns_number 16278
_diffrn_reflns_theta_full 64.53
_diffrn_reflns_theta_max 64.53
_diffrn_reflns_theta_min 4.65
_exptl_absorpt_coefficient_mu 1.885
_exptl_absorpt_correction_T_max 0.6501
_exptl_absorpt_correction_T_min 0.6109
_exptl_absorpt_correction_type multi-scan
_exptl_absorpt_process_details SADABS
_exptl_crystal_colour Orange
_exptl_crystal_density_diffrn 1.392
_exptl_crystal_density_method 'not measured'
_exptl_crystal_description Prism
_exptl_crystal_F_000 720
_exptl_crystal_size_max 0.29
_exptl_crystal_size_mid 0.27
_exptl_crystal_size_min 0.25
_refine_diff_density_max 0.210
_refine_diff_density_min -0.212
_refine_diff_density_rms 0.036
_refine_ls_extinction_method none
_refine_ls_goodness_of_fit_ref 1.052
_refine_ls_hydrogen_treatment mixed
_refine_ls_matrix_type full
_refine_ls_number_parameters 226
_refine_ls_number_reflns 2729
_refine_ls_number_restraints 0
_refine_ls_restrained_S_all 1.052
_refine_ls_R_factor_all 0.0368
_refine_ls_R_factor_gt 0.0355
_refine_ls_shift/su_max 0.001
_refine_ls_shift/su_mean 0.000
_refine_ls_structure_factor_coef Fsqd
_refine_ls_weighting_details 'calc w=1/[\s^2^(Fo^2^)+(0.0488P)^2^+0.4828P] where P=(Fo^2^+2Fc^2^)/3'
_refine_ls_weighting_scheme calc
_refine_ls_wR_factor_gt 0.0938
_refine_ls_wR_factor_ref 0.0949
_reflns_number_gt 2603
_reflns_number_total 2729
_reflns_threshold_expression >2sigma(I)
_cod_data_source_file c6ra03771b2.cif
_cod_data_source_block r2
_cod_depositor_comments
;
The following automatic conversions were performed:

'_symmetry_cell_setting' value 'Monoclinic' changed to 'monoclinic'
according to
/usr/data/users/saulius/crontab/automatic-downloads/rss-feeds/RSC/lib/dictionaries/cif_core.dic
dictionary named 'cif_core.dic' version 2.4.2 from 2011-04-26.

Automatic conversion script
Id: cif_fix_values 4268 2015-11-12 08:31:59Z antanas 
;
_cod_original_sg_symbol_H-M P21/c
_cod_database_code 7225222

loop_
_symmetry_equiv_pos_as_xyz
'x, y, z'
'-x, y+1/2, -z+1/2'
'-x, -y, -z'
'x, -y-1/2, z-1/2'

loop_
_atom_site_label
_atom_site_type_symbol
_atom_site_fract_x
_atom_site_fract_y
_atom_site_fract_z
_atom_site_U_iso_or_equiv
_atom_site_adp_type
_atom_site_occupancy
_atom_site_symmetry_multiplicity
_atom_site_calc_flag
_atom_site_refinement_flags
N1 N 0.53180(13) 0.65529(8) 0.73103(11) 0.0413(3) Uani 1 1 d .
C2 C 0.61794(16) 0.66885(10) 0.83189(13) 0.0383(3) Uani 1 1 d .
C3 C 0.61782(15) 0.75974(10) 0.86359(12) 0.0359(3) Uani 1 1 d .
C4 C 0.68256(17) 0.81225(11) 0.95620(13) 0.0437(4) Uani 1 1 d .
H4 H 0.7457 0.7857 1.0138 0.052 Uiso 1 1 calc R
C5 C 0.65151(19) 0.90231(11) 0.96031(15) 0.0495(4) Uani 1 1 d .
H5 H 0.6946 0.9378 1.0205 0.059 Uiso 1 1 calc R
C6 C 0.55366(19) 0.94237(11) 0.87308(15) 0.0492(4) Uani 1 1 d .
H6 H 0.5316 1.0037 0.8777 0.059 Uiso 1 1 calc R
C7 C 0.49256(17) 0.89305(10) 0.78408(14) 0.0437(4) Uani 1 1 d .
H7 H 0.4282 0.9200 0.7276 0.052 Uiso 1 1 calc R
N8 N 0.52583(13) 0.80180(8) 0.77684(10) 0.0358(3) Uani 1 1 d .
C9 C 0.47810(16) 0.73554(10) 0.69804(13) 0.0387(3) Uani 1 1 d .
C10 C 0.38214(16) 0.75019(11) 0.59136(13) 0.0433(4) Uani 1 1 d .
C11 C 0.3836(2) 0.82824(13) 0.52518(15) 0.0530(4) Uani 1 1 d .
H11 H 0.4445 0.8757 0.5499 0.064 Uiso 1 1 calc R
C12 C 0.2940(2) 0.83543(17) 0.42212(17) 0.0676(6) Uani 1 1 d .
H12 H 0.2946 0.8880 0.3785 0.081 Uiso 1 1 calc R
C13 C 0.2054(3) 0.7659(2) 0.3846(2) 0.0825(7) Uani 1 1 d .
H13 H 0.1459 0.7712 0.3155 0.099 Uiso 1 1 calc R
C14 C 0.2038(2) 0.68793(19) 0.4488(2) 0.0805(7) Uani 1 1 d .
H14 H 0.1440 0.6404 0.4223 0.097 Uiso 1 1 calc R
C15 C 0.2903(2) 0.67985(14) 0.55182(17) 0.0595(5) Uani 1 1 d .
H15 H 0.2875 0.6274 0.5952 0.071 Uiso 1 1 calc R
S16 S 0.70204(4) 0.58004(2) 0.91196(3) 0.04398(16) Uani 1 1 d .
C17 C 0.83794(15) 0.54808(10) 0.83424(13) 0.0374(3) Uani 1 1 d .
C18 C 0.88013(17) 0.60040(11) 0.74824(15) 0.0468(4) Uani 1 1 d .
H18 H 0.8353 0.6553 0.7280 0.056 Uiso 1 1 calc R
C19 C 0.9886(2) 0.57155(13) 0.69226(17) 0.0561(5) Uani 1 1 d .
H19 H 1.0155 0.6073 0.6344 0.067 Uiso 1 1 calc R
C20 C 1.05771(19) 0.49053(13) 0.72090(16) 0.0529(4) Uani 1 1 d .
H20 H 1.1316 0.4714 0.6843 0.064 Uiso 1 1 calc R
C21 C 1.01286(16) 0.43920(10) 0.80575(14) 0.0418(4) Uani 1 1 d .
C22 C 0.90469(16) 0.46508(10) 0.86309(13) 0.0395(3) Uani 1 1 d .
H22 H 0.8769 0.4283 0.9195 0.047 Uiso 1 1 calc R
N23 N 1.08035(16) 0.35069(10) 0.83538(13) 0.0521(4) Uani 1 1 d .
O24 O 1.19007(17) 0.33366(11) 0.79980(14) 0.0794(5) Uani 1 1 d .
O25 O 1.02426(16) 0.29838(9) 0.89341(15) 0.0722(4) Uani 1 1 d .

loop_
_atom_site_aniso_label
_atom_site_aniso_U_11
_atom_site_aniso_U_22
_atom_site_aniso_U_33
_atom_site_aniso_U_23
_atom_site_aniso_U_13
_atom_site_aniso_U_12
N1 0.0440(7) 0.0330(7) 0.0458(7) -0.0040(5) 0.0033(6) 0.0031(5)
C2 0.0430(8) 0.0292(7) 0.0422(8) 0.0001(6) 0.0050(6) 0.0046(6)
C3 0.0385(7) 0.0307(7) 0.0383(8) 0.0027(6) 0.0054(6) 0.0035(6)
C4 0.0511(9) 0.0368(8) 0.0412(8) -0.0004(6) 0.0003(7) 0.0037(7)
C5 0.0614(10) 0.0366(8) 0.0485(9) -0.0076(7) 0.0017(8) 0.0006(7)
C6 0.0618(10) 0.0291(7) 0.0566(10) -0.0025(7) 0.0083(8) 0.0048(7)
C7 0.0494(9) 0.0313(8) 0.0499(9) 0.0036(7) 0.0059(7) 0.0090(7)
N8 0.0383(6) 0.0291(6) 0.0399(7) 0.0008(5) 0.0049(5) 0.0042(5)
C9 0.0391(8) 0.0354(8) 0.0412(8) -0.0028(6) 0.0049(6) 0.0028(6)
C10 0.0394(8) 0.0480(9) 0.0418(8) -0.0038(7) 0.0038(6) 0.0091(7)
C11 0.0563(10) 0.0579(10) 0.0457(9) 0.0026(8) 0.0104(7) 0.0106(8)
C12 0.0746(13) 0.0817(14) 0.0466(10) 0.0112(10) 0.0090(9) 0.0271(12)
C13 0.0744(14) 0.110(2) 0.0551(12) -0.0062(13) -0.0159(10) 0.0213(14)
C14 0.0681(13) 0.0916(18) 0.0724(14) -0.0153(13) -0.0204(11) 0.0003(12)
C15 0.0528(10) 0.0607(11) 0.0606(11) -0.0059(9) -0.0053(8) 0.0009(8)
S16 0.0552(3) 0.0315(2) 0.0455(3) 0.00480(15) 0.00867(18) 0.00981(15)
C17 0.0403(8) 0.0280(7) 0.0412(8) -0.0024(6) -0.0031(6) -0.0006(6)
C18 0.0478(9) 0.0339(8) 0.0572(10) 0.0074(7) 0.0030(7) 0.0017(7)
C19 0.0555(10) 0.0521(10) 0.0627(11) 0.0128(8) 0.0152(9) 0.0011(8)
C20 0.0477(9) 0.0528(10) 0.0595(10) -0.0012(8) 0.0117(8) 0.0032(8)
C21 0.0418(8) 0.0321(7) 0.0487(9) -0.0050(7) -0.0023(7) 0.0047(6)
C22 0.0443(8) 0.0301(7) 0.0420(8) 0.0002(6) -0.0007(6) 0.0007(6)
N23 0.0542(8) 0.0413(8) 0.0585(9) -0.0062(7) 0.0009(7) 0.0118(7)
O24 0.0816(10) 0.0727(10) 0.0895(11) 0.0037(8) 0.0308(8) 0.0380(8)
O25 0.0698(9) 0.0421(7) 0.1055(11) 0.0187(7) 0.0154(8) 0.0135(6)

loop_
_atom_type_symbol
_atom_type_description
_atom_type_scat_dispersion_real
_atom_type_scat_dispersion_imag
_atom_type_scat_source
C C 0.0181 0.0091 'International Tables Vol C Tables 4.2.6.8 and 6.1.1.4'
H H 0.0000 0.0000 'International Tables Vol C Tables 4.2.6.8 and 6.1.1.4'
N N 0.0311 0.0180 'International Tables Vol C Tables 4.2.6.8 and 6.1.1.4'
O O 0.0492 0.0322 'International Tables Vol C Tables 4.2.6.8 and 6.1.1.4'
S S 0.3331 0.5567 'International Tables Vol C Tables 4.2.6.8 and 6.1.1.4'

loop_
_geom_angle_atom_site_label_1
_geom_angle_atom_site_label_2
_geom_angle_atom_site_label_3
_geom_angle
C9 N1 C2 106.75(12)
N1 C2 C3 110.66(12)
N1 C2 S16 122.71(11)
C3 C2 S16 126.42(12)
C2 C3 N8 104.66(12)
C2 C3 C4 136.07(14)
N8 C3 C4 119.26(13)
C5 C4 C3 119.17(15)
C5 C4 H4 120.4
C3 C4 H4 120.4
C4 C5 C6 120.25(15)
C4 C5 H5 119.9
C6 C5 H5 119.9
C7 C6 C5 120.94(15)
C7 C6 H6 119.5
C5 C6 H6 119.5
C6 C7 N8 119.61(15)
C6 C7 H7 120.2
N8 C7 H7 120.2
C9 N8 C7 132.00(13)
C9 N8 C3 107.21(12)
C7 N8 C3 120.68(13)
N1 C9 N8 110.70(13)
N1 C9 C10 123.62(14)
N8 C9 C10 125.67(13)
C11 C10 C15 118.76(16)
C11 C10 C9 123.33(16)
C15 C10 C9 117.82(16)
C12 C11 C10 120.08(19)
C12 C11 H11 120.0
C10 C11 H11 120.0
C13 C12 C11 120.4(2)
C13 C12 H12 119.8
C11 C12 H12 119.8
C12 C13 C14 120.1(2)
C12 C13 H13 119.9
C14 C13 H13 119.9
C15 C14 C13 120.4(2)
C15 C14 H14 119.8
C13 C14 H14 119.8
C14 C15 C10 120.2(2)
C14 C15 H15 119.9
C10 C15 H15 119.9
C2 S16 C17 103.58(7)
C18 C17 C22 119.38(15)
C18 C17 S16 123.72(12)
C22 C17 S16 116.90(12)
C19 C18 C17 120.46(15)
C19 C18 H18 119.8
C17 C18 H18 119.8
C20 C19 C18 121.07(16)
C20 C19 H19 119.5
C18 C19 H19 119.5
C21 C20 C19 117.41(16)
C21 C20 H20 121.3
C19 C20 H20 121.3
C20 C21 C22 123.39(15)
C20 C21 N23 118.90(15)
C22 C21 N23 117.69(15)
C21 C22 C17 118.27(14)
C21 C22 H22 120.9
C17 C22 H22 120.9
O25 N23 O24 123.22(15)
O25 N23 C21 118.59(15)
O24 N23 C21 118.19(16)

loop_
_geom_bond_atom_site_label_1
_geom_bond_atom_site_label_2
_geom_bond_distance
N1 C9 1.324(2)
N1 C2 1.364(2)
C2 C3 1.388(2)
C2 S16 1.7412(15)
C3 N8 1.3969(19)
C3 C4 1.409(2)
C4 C5 1.360(2)
C4 H4 0.9300
C5 C6 1.418(3)
C5 H5 0.9300
C6 C7 1.341(2)
C6 H6 0.9300
C7 N8 1.3851(19)
C7 H7 0.9300
N8 C9 1.380(2)
C9 C10 1.466(2)
C10 C11 1.391(3)
C10 C15 1.395(3)
C11 C12 1.390(3)
C11 H11 0.9300
C12 C13 1.362(4)
C12 H12 0.9300
C13 C14 1.378(4)
C13 H13 0.9300
C14 C15 1.377(3)
C14 H14 0.9300
C15 H15 0.9300
S16 C17 1.7715(16)
C17 C18 1.385(2)
C17 C22 1.398(2)
C18 C19 1.384(3)
C18 H18 0.9300
C19 C20 1.382(3)
C19 H19 0.9300
C20 C21 1.377(2)
C20 H20 0.9300
C21 C22 1.379(2)
C21 N23 1.473(2)
C22 H22 0.9300
N23 O25 1.211(2)
N23 O24 1.220(2)
